data_4320702
loop_
_publ_author_name
'Sylvia Ross'
'Thomas Weyherm\"uller'
'Eckhard Bill'
'Karl Wieghardt'
'Phalguni Chaudhuri'

_publ_section_title
;
 Tris(pyridinealdoximato)metal Complexes as Ligands for the Synthesis of
 Asymmetric Heterodinuclear CrIIIM Species [M = Zn(II), Cu(II), Ni(II),
 Fe(II), Mn(II), Cr(II), Co(III)]: A Magneto-Structural Study
;
_journal_name_full 'Inorganic Chemistry'
_journal_page_first 6656
_journal_page_last 6665
_journal_paper_doi 10.1021/ic010552y
_journal_volume 40
_journal_year 2001
_chemical_formula_structural '[C27 H39 Cr Cu N9 O3]2+, 2 (ClO4)-'
_chemical_formula_sum 'C27 H39 Cl2 Cr Cu N9 O11'
_chemical_formula_weight 852.11
_chemical_name_systematic
; 
  ? 
;
_space_group_IT_number 2
_symmetry_cell_setting triclinic
_symmetry_space_group_name_Hall '-P 1'
_symmetry_space_group_name_H-M 'P -1'
_atom_sites_solution_hydrogens geom
_atom_sites_solution_primary direct
_atom_sites_solution_secondary difmap
_audit_creation_method SHELXL
_cell_angle_alpha 111.74(3)
_cell_angle_beta 102.04(3)
_cell_angle_gamma 101.77(3)
_cell_formula_units_Z 2
_cell_length_a 12.063(2)
_cell_length_b 12.627(3)
_cell_length_c 12.910(3)
_cell_measurement_reflns_used 2915
_cell_measurement_temperature 100(2)
_cell_volume 1698.6(9)
_computing_cell_refinement 'Siemens SAINT'
_computing_data_collection 'Siemens SAINT'
_computing_data_reduction 'Siemens SAINT'
_computing_structure_refinement 'SHELXL-93 (Sheldrick, 1993)'
_computing_structure_solution 'SHELXS-86 (Sheldrick, 1990)'
_diffrn_ambient_temperature 100(2)
_diffrn_measurement_device 'Siemens SMART CCD-Detector'
_diffrn_measurement_method '\w, 0.43 deg./frame '
_diffrn_radiation_monochromator graphite
_diffrn_radiation_source 'fine-focus sealed tube'
_diffrn_radiation_type MoK\a
_diffrn_radiation_wavelength 0.71073
_diffrn_reflns_av_R_equivalents 0.0613
_diffrn_reflns_av_sigmaI/netI 0.0737
_diffrn_reflns_limit_h_max 13
_diffrn_reflns_limit_h_min -13
_diffrn_reflns_limit_k_max 14
_diffrn_reflns_limit_k_min -11
_diffrn_reflns_limit_l_max 11
_diffrn_reflns_limit_l_min -14
_diffrn_reflns_number 6826
_diffrn_reflns_theta_max 23.26
_diffrn_reflns_theta_min 1.79
_exptl_absorpt_coefficient_mu 1.176
_exptl_absorpt_correction_T_max 0.8672
_exptl_absorpt_correction_T_min 0.7956
_exptl_absorpt_correction_type 'SADABS, G.M. Sheldrick, 1994'
_exptl_crystal_density_diffrn 1.666
_exptl_crystal_F_000 878
_exptl_crystal_size_max 0.35
_exptl_crystal_size_mid 0.18
_exptl_crystal_size_min 0.07
_refine_diff_density_max 0.783
_refine_diff_density_min -0.807
_refine_diff_density_rms 0.106
_refine_ls_extinction_method none
_refine_ls_goodness_of_fit_all 1.113
_refine_ls_goodness_of_fit_obs 1.082
_refine_ls_matrix_type full
_refine_ls_number_parameters 460
_refine_ls_number_reflns 4792
_refine_ls_number_restraints 0
_refine_ls_restrained_S_all 1.114
_refine_ls_restrained_S_obs 1.082
_refine_ls_R_factor_all 0.0904
_refine_ls_R_factor_obs 0.0588
_refine_ls_shift/esd_max 0.000
_refine_ls_shift/esd_mean 0.000
_refine_ls_structure_factor_coef Fsqd
_refine_ls_weighting_details 'w=1/[\s^2^(Fo^2^)+(0.0089P)^2^+11.2869P] where P=(Fo^2^+2Fc^2^)/3'
_refine_ls_weighting_scheme calc
_refine_ls_wR_factor_all 0.1376
_refine_ls_wR_factor_obs 0.1138
_reflns_number_observed 3583
_reflns_number_total 4793
_reflns_observed_criterion >2sigma(I)
_cod_data_source_file ic010552y_4.cif
_cod_data_source_block 5
_cod_depositor_comments
;
The following automatic conversions were performed:

'_symmetry_cell_setting' value 'Triclinic' changed to 'triclinic'
according to the built-in table from CIF Core dictionary named
'cif_core.dic' version 2.4.1 from 2010-06-29.

Automatic conversion script
Id: cif_fix_values 1646 2011-03-28 12:23:43Z adriana 

The following automatic conversions were performed:

'_refine_ls_weighting_scheme' value 'calc
w=1/[\s^2^(Fo^2^)+(0.0089P)^2^+11.2869P] where P=(Fo^2^+2Fc^2^)/3'
was changed to 'calc'. New tag '_refine_ls_weighting_details' was
created. The value of the new tag was set to
'w=1/[\s^2^(Fo^2^)+(0.0089P)^2^+11.2869P] where P=(Fo^2^+2Fc^2^)/3'.

Automatic conversion script
Id: cif_fix_values 3143 2015-03-26 13:38:13Z robertas 
;
_cod_original_cell_volume 1698.7(6)
_cod_database_code 4320702

loop_
_symmetry_equiv_pos_as_xyz
'x, y, z'
'-x, -y, -z'

loop_
_atom_site_aniso_label
_atom_site_aniso_U_11
_atom_site_aniso_U_22
_atom_site_aniso_U_33
_atom_site_aniso_U_23
_atom_site_aniso_U_13
_atom_site_aniso_U_12
Cu1 0.0184(5) 0.0233(5) 0.0183(5) 0.0057(4) 0.0044(4) 0.0112(4)
Cr1 0.0146(6) 0.0167(6) 0.0152(6) 0.0062(5) 0.0037(5) 0.0070(5)
O1 0.028(3) 0.017(3) 0.017(2) 0.005(2) 0.009(2) 0.011(2)
O2 0.018(2) 0.023(3) 0.015(2) 0.005(2) 0.004(2) 0.008(2)
O3 0.021(3) 0.016(3) 0.020(3) 0.005(2) 0.000(2) 0.005(2)
N1 0.014(3) 0.021(3) 0.011(3) 0.006(2) 0.003(2) 0.007(2)
N2 0.016(3) 0.017(3) 0.015(3) 0.007(2) 0.007(2) 0.007(2)
N3 0.017(3) 0.019(3) 0.019(3) 0.008(3) 0.006(2) 0.009(3)
N4 0.012(3) 0.025(3) 0.018(3) 0.011(3) 0.001(2) 0.004(3)
N5 0.019(3) 0.023(3) 0.019(3) 0.007(3) 0.002(3) 0.006(3)
N6 0.017(3) 0.014(3) 0.015(3) 0.007(3) 0.004(2) 0.003(2)
N7 0.019(3) 0.016(3) 0.011(3) 0.005(2) 0.005(2) 0.008(2)
N8 0.020(3) 0.025(3) 0.023(3) 0.013(3) 0.011(3) 0.012(3)
N9 0.015(3) 0.016(3) 0.026(3) 0.005(3) 0.004(3) 0.008(3)
C1 0.020(4) 0.017(4) 0.022(4) 0.010(3) 0.008(3) 0.011(3)
C2 0.020(4) 0.021(4) 0.017(4) 0.003(3) 0.009(3) 0.008(3)
C3 0.022(4) 0.026(4) 0.018(4) 0.009(3) 0.004(3) 0.012(3)
C4 0.021(4) 0.029(4) 0.016(4) 0.010(3) 0.003(3) 0.014(3)
C5 0.015(4) 0.024(4) 0.022(4) 0.007(3) 0.002(3) 0.001(3)
C6 0.022(4) 0.016(4) 0.026(4) 0.007(3) 0.007(3) 0.006(3)
C7 0.029(4) 0.028(4) 0.018(4) 0.010(3) 0.004(3) 0.015(3)
C8 0.021(4) 0.023(4) 0.026(4) 0.012(3) 0.005(3) 0.001(3)
C9 0.016(4) 0.033(4) 0.030(4) 0.010(4) 0.008(3) 0.012(3)
C10 0.022(4) 0.026(4) 0.009(3) 0.010(3) 0.000(3) 0.007(3)
C11 0.027(4) 0.033(4) 0.021(4) 0.012(3) 0.012(3) 0.010(3)
C12 0.029(4) 0.035(5) 0.018(4) 0.013(3) 0.013(3) 0.019(4)
C13 0.026(4) 0.023(4) 0.019(4) 0.010(3) 0.002(3) 0.013(3)
C14 0.024(4) 0.017(4) 0.023(4) 0.010(3) 0.001(3) 0.009(3)
C15 0.026(4) 0.033(4) 0.018(4) 0.016(3) 0.005(3) 0.013(3)
C16 0.019(4) 0.011(3) 0.021(4) 0.011(3) 0.009(3) 0.001(3)
C17 0.011(3) 0.016(4) 0.027(4) 0.011(3) 0.000(3) 0.003(3)
C18 0.023(4) 0.025(4) 0.018(4) 0.013(3) 0.001(3) 0.003(3)
C19 0.035(4) 0.024(4) 0.015(4) 0.009(3) 0.012(3) 0.017(3)
C20 0.025(4) 0.017(4) 0.022(4) 0.014(3) 0.007(3) 0.007(3)
C21 0.011(3) 0.015(4) 0.025(4) 0.014(3) 0.007(3) -0.001(3)
C22 0.013(3) 0.023(4) 0.023(4) 0.010(3) 0.008(3) 0.011(3)
C23 0.018(4) 0.025(4) 0.030(4) 0.014(3) 0.014(3) 0.011(3)
C24 0.023(4) 0.026(4) 0.041(5) 0.023(4) 0.021(4) 0.016(3)
C25 0.022(4) 0.019(4) 0.034(4) 0.007(3) 0.016(3) 0.012(3)
C26 0.024(4) 0.029(4) 0.018(4) 0.009(3) 0.004(3) 0.013(3)
C27 0.021(4) 0.031(4) 0.029(4) 0.016(4) 0.019(3) 0.022(3)
Cl1 0.0216(9) 0.0193(9) 0.0219(9) 0.0068(8) 0.0052(7) 0.0037(7)
O10 0.049(4) 0.048(4) 0.060(4) -0.006(3) 0.029(3) 0.015(3)
O11 0.036(3) 0.036(3) 0.056(4) 0.022(3) -0.012(3) 0.008(3)
O12 0.047(4) 0.038(3) 0.034(3) 0.012(3) 0.010(3) -0.011(3)
O13 0.029(3) 0.026(3) 0.024(3) 0.012(2) 0.002(2) -0.003(2)
Cl2 0.0170(9) 0.0259(10) 0.0296(10) 0.0086(8) 0.0056(8) 0.0076(8)
O20 0.026(3) 0.054(4) 0.044(3) 0.015(3) 0.020(3) 0.014(3)
O21 0.025(3) 0.066(4) 0.033(3) 0.021(3) 0.004(2) 0.016(3)
O22 0.060(4) 0.035(3) 0.040(3) 0.021(3) 0.007(3) 0.011(3)
O23 0.027(3) 0.024(3) 0.056(4) 0.006(3) 0.016(3) 0.008(2)

loop_
_atom_site_label
_atom_site_type_symbol
_atom_site_fract_x
_atom_site_fract_y
_atom_site_fract_z
_atom_site_U_iso_or_equiv
_atom_site_thermal_displace_type
_atom_site_occupancy
_atom_site_calc_flag
_atom_site_refinement_flags
_atom_site_disorder_group
Cu1 Cu 0.70089(7) 0.44621(7) 0.24082(7) 0.0205(2) Uani 1 d . .
Cr1 Cr 0.79307(9) 0.71329(9) 0.50599(9) 0.0155(3) Uani 1 d . .
O1 O 0.8563(4) 0.7251(4) 0.3813(4) 0.0205(11) Uani 1 d . .
O2 O 0.6264(4) 0.6307(4) 0.4083(4) 0.0197(10) Uani 1 d . .
O3 O 0.8331(4) 0.5696(4) 0.5014(4) 0.0208(11) Uani 1 d . .
N1 N 0.7633(4) 0.8806(5) 0.5422(4) 0.0156(12) Uani 1 d . .
N2 N 0.7403(5) 0.7302(5) 0.6560(4) 0.0158(12) Uani 1 d . .
N3 N 0.9604(5) 0.8212(5) 0.6314(5) 0.0181(13) Uani 1 d . .
N4 N 0.8257(5) 0.3910(5) 0.1650(5) 0.0190(13) Uani 1 d . .
N5 N 0.8460(5) 0.6145(5) 0.3025(5) 0.0213(13) Uani 1 d . .
N6 N 0.5654(5) 0.3884(4) 0.0874(4) 0.0158(12) Uani 1 d . .
N7 N 0.5998(5) 0.5457(4) 0.2988(4) 0.0153(12) Uani 1 d . .
N8 N 0.6197(5) 0.2472(5) 0.2385(5) 0.0203(13) Uani 1 d . .
N9 N 0.7644(5) 0.4626(5) 0.4125(5) 0.0201(13) Uani 1 d . .
C1 C 0.6678(6) 0.8774(6) 0.5991(6) 0.0177(15) Uani 1 d . .
H1A H 0.5930(6) 0.8215(6) 0.5410(6) 0.021 Uiso 1 calc R .
H1B H 0.6577(6) 0.9562(6) 0.6306(6) 0.021 Uiso 1 calc R .
C2 C 0.6997(6) 0.8393(6) 0.6975(6) 0.020(2) Uani 1 d . .
H2A H 0.7627(6) 0.9044(6) 0.7641(6) 0.024 Uiso 1 calc R .
H2B H 0.6306(6) 0.8216(6) 0.7228(6) 0.024 Uiso 1 calc R .
C3 C 0.8512(6) 0.7425(6) 0.7427(6) 0.022(2) Uani 1 d . .
H3A H 0.8688(6) 0.6670(6) 0.7180(6) 0.026 Uiso 1 calc R .
H3B H 0.8394(6) 0.7620(6) 0.8188(6) 0.026 Uiso 1 calc R .
C4 C 0.9549(6) 0.8402(6) 0.7522(6) 0.022(2) Uani 1 d . .
H4A H 0.9451(6) 0.9180(6) 0.7918(6) 0.026 Uiso 1 calc R .
H4B H 1.0288(6) 0.8386(6) 0.7980(6) 0.026 Uiso 1 calc R .
C5 C 0.9832(6) 0.9361(6) 0.6192(6) 0.022(2) Uani 1 d . .
H5A H 0.9974(6) 0.9233(6) 0.5449(6) 0.027 Uiso 1 calc R .
H5B H 1.0536(6) 0.9953(6) 0.6818(6) 0.027 Uiso 1 calc R .
C6 C 0.8765(6) 0.9816(6) 0.6248(6) 0.022(2) Uani 1 d . .
H6A H 0.8846(6) 1.0475(6) 0.6025(6) 0.026 Uiso 1 calc R .
H6B H 0.8726(6) 1.0108(6) 0.7044(6) 0.026 Uiso 1 calc R .
C7 C 0.7200(6) 0.8974(6) 0.4348(6) 0.025(2) Uani 1 d . .
H7A H 0.7808(6) 0.8996(6) 0.3974(6) 0.037 Uiso 1 calc R .
H7B H 0.7013(6) 0.9714(6) 0.4557(6) 0.037 Uiso 1 calc R .
H7C H 0.6498(6) 0.8320(6) 0.3819(6) 0.037 Uiso 1 calc R .
C8 C 0.6441(6) 0.6240(6) 0.6373(6) 0.024(2) Uani 1 d . .
H8A H 0.5724(6) 0.6154(6) 0.5816(6) 0.037 Uiso 1 calc R .
H8B H 0.6300(6) 0.6346(6) 0.7104(6) 0.037 Uiso 1 calc R .
H8C H 0.6679(6) 0.5534(6) 0.6077(6) 0.037 Uiso 1 calc R .
C9 C 1.0575(6) 0.7688(6) 0.6073(6) 0.027(2) Uani 1 d . .
H9A H 1.0439(6) 0.6948(6) 0.6148(6) 0.040 Uiso 1 calc R .
H9B H 1.1328(6) 0.8240(6) 0.6625(6) 0.040 Uiso 1 calc R .
H9C H 1.0585(6) 0.7540(6) 0.5290(6) 0.040 Uiso 1 calc R .
C10 C 0.9177(6) 0.4804(6) 0.1740(5) 0.019(2) Uani 1 d . .
C11 C 1.0025(6) 0.4579(7) 0.1168(6) 0.026(2) Uani 1 d . .
H11 H 1.0647(6) 0.5204(7) 0.1246(6) 0.031 Uiso 1 calc R .
C12 C 0.9912(6) 0.3405(6) 0.0484(6) 0.024(2) Uani 1 d . .
H12 H 1.0455(6) 0.3228(6) 0.0081(6) 0.029 Uiso 1 calc R .
C13 C 0.8999(6) 0.2497(6) 0.0396(6) 0.023(2) Uani 1 d . .
H13 H 0.8926(6) 0.1702(6) -0.0056(6) 0.027 Uiso 1 calc R .
C14 C 0.8191(6) 0.2769(6) 0.0981(6) 0.021(2) Uani 1 d . .
H14 H 0.7574(6) 0.2145(6) 0.0914(6) 0.025 Uiso 1 calc R .
C15 C 0.9270(6) 0.6034(6) 0.2517(6) 0.024(2) Uani 1 d . .
H15A H 1.0041(6) 0.6387(6) 0.3120(6) 0.029 Uiso 1 calc R .
H15B H 0.9250(6) 0.6496(6) 0.2061(6) 0.029 Uiso 1 calc R .
C16 C 0.4759(6) 0.4379(5) 0.1053(6) 0.0159(15) Uani 1 d . .
C17 C 0.3738(6) 0.4062(6) 0.0141(6) 0.019(2) Uani 1 d . .
H17 H 0.3145(6) 0.4415(6) 0.0274(6) 0.023 Uiso 1 calc R .
C18 C 0.3599(6) 0.3221(6) -0.0970(6) 0.022(2) Uani 1 d . .
H18 H 0.2912(6) 0.2991(6) -0.1591(6) 0.027 Uiso 1 calc R .
C19 C 0.4509(6) 0.2733(6) -0.1130(6) 0.022(2) Uani 1 d . .
H19 H 0.4448(6) 0.2172(6) -0.1868(6) 0.027 Uiso 1 calc R .
C20 C 0.5512(6) 0.3083(6) -0.0189(6) 0.020(2) Uani 1 d . .
H20 H 0.6114(6) 0.2739(6) -0.0310(6) 0.024 Uiso 1 calc R .
C21 C 0.5005(5) 0.5274(6) 0.2242(5) 0.0159(15) Uani 1 d . .
H21A H 0.4993(5) 0.6028(6) 0.2212(5) 0.019 Uiso 1 calc R .
H21B H 0.4362(5) 0.5036(6) 0.2532(5) 0.019 Uiso 1 calc R .
C22 C 0.6620(6) 0.2570(6) 0.3489(6) 0.018(2) Uani 1 d . .
C23 C 0.6294(6) 0.1613(6) 0.3768(6) 0.022(2) Uani 1 d . .
H23 H 0.6597(6) 0.1697(6) 0.4528(6) 0.026 Uiso 1 calc R .
C24 C 0.5504(6) 0.0526(6) 0.2890(6) 0.024(2) Uani 1 d . .
H24 H 0.5276(6) -0.0128(6) 0.3054(6) 0.028 Uiso 1 calc R .
C25 C 0.5067(6) 0.0435(6) 0.1778(6) 0.024(2) Uani 1 d . .
H25 H 0.4530(6) -0.0277(6) 0.1178(6) 0.029 Uiso 1 calc R .
C26 C 0.5446(6) 0.1429(6) 0.1572(6) 0.024(2) Uani 1 d . .
H26 H 0.5154(6) 0.1359(6) 0.0816(6) 0.029 Uiso 1 calc R .
C27 C 0.7404(6) 0.3736(6) 0.4388(6) 0.022(2) Uani 1 d . .
H27A H 0.7057(6) 0.3968(6) 0.5020(6) 0.026 Uiso 1 calc R .
H27B H 0.8155(6) 0.3630(6) 0.4703(6) 0.026 Uiso 1 calc R .
Cl1 Cl 0.78936(15) 0.90966(14) 0.03180(14) 0.0223(4) Uani 1 d . .
O10 O 0.7470(5) 0.9898(5) 0.1124(5) 0.060(2) Uani 1 d . .
O11 O 0.8627(5) 0.8606(5) 0.0925(5) 0.047(2) Uani 1 d . .
O12 O 0.8610(5) 0.9737(5) -0.0154(5) 0.0450(15) Uani 1 d . .
O13 O 0.6911(4) 0.8137(4) -0.0624(4) 0.0292(12) Uani 1 d . .
Cl2 Cl 0.70064(15) 1.2423(2) 0.7345(2) 0.0253(4) Uani 1 d . .
O20 O 0.7868(4) 1.2336(5) 0.6725(5) 0.0412(14) Uani 1 d . .
O21 O 0.5830(4) 1.2034(5) 0.6530(5) 0.0424(14) Uani 1 d . .
O22 O 0.7022(5) 1.1640(5) 0.7927(5) 0.0456(15) Uani 1 d . .
O23 O 0.7278(4) 1.3624(4) 0.8218(5) 0.0389(14) Uani 1 d . .

loop_
_atom_type_symbol
_atom_type_description
_atom_type_scat_dispersion_real
_atom_type_scat_dispersion_imag
_atom_type_scat_source
C C 0.0033 0.0016 'International Tables Vol C Tables 4.2.6.8 and 6.1.1.4'
H H 0.0000 0.0000 'International Tables Vol C Tables 4.2.6.8 and 6.1.1.4'
N N 0.0061 0.0033 'International Tables Vol C Tables 4.2.6.8 and 6.1.1.4'
O O 0.0106 0.0060 'International Tables Vol C Tables 4.2.6.8 and 6.1.1.4'
Cl Cl 0.1484 0.1585 'International Tables Vol C Tables 4.2.6.8 and 6.1.1.4'
Cr Cr 0.3209 0.6236 'International Tables Vol C Tables 4.2.6.8 and 6.1.1.4'
Cu Cu 0.3201 1.2651 'International Tables Vol C Tables 4.2.6.8 and 6.1.1.4'

loop_
_geom_angle_atom_site_label_1
_geom_angle_atom_site_label_2
_geom_angle_atom_site_label_3
_geom_angle
_geom_angle_site_symmetry_1
_geom_angle_site_symmetry_3
_geom_angle_publ_flag
N7 Cu1 N6 80.0(2) . . ?
N7 Cu1 N4 159.9(2) . . ?
N6 Cu1 N4 96.9(2) . . ?
N7 Cu1 N9 87.3(2) . . ?
N6 Cu1 N9 151.1(2) . . ?
N4 Cu1 N9 103.4(2) . . ?
N7 Cu1 N5 87.6(2) . . ?
N6 Cu1 N5 119.8(2) . . ?
N4 Cu1 N5 76.6(2) . . ?
N9 Cu1 N5 85.1(2) . . ?
O3 Cr1 O2 96.2(2) . . ?
O3 Cr1 O1 96.7(2) . . ?
O2 Cr1 O1 96.9(2) . . ?
O3 Cr1 N3 90.0(2) . . ?
O2 Cr1 N3 170.1(2) . . ?
O1 Cr1 N3 89.9(2) . . ?
O3 Cr1 N1 170.2(2) . . ?
O2 Cr1 N1 90.2(2) . . ?
O1 Cr1 N1 89.9(2) . . ?
N3 Cr1 N1 82.7(2) . . ?
O3 Cr1 N2 89.5(2) . . ?
O2 Cr1 N2 89.2(2) . . ?
O1 Cr1 N2 170.8(2) . . ?
N3 Cr1 N2 83.2(2) . . ?
N1 Cr1 N2 83.2(2) . . ?
N5 O1 Cr1 109.8(4) . . ?
N7 O2 Cr1 120.0(3) . . ?
N9 O3 Cr1 118.2(3) . . ?
C7 N1 C1 108.7(5) . . ?
C7 N1 C6 109.8(5) . . ?
C1 N1 C6 111.1(5) . . ?
C7 N1 Cr1 113.0(4) . . ?
C1 N1 Cr1 104.1(4) . . ?
C6 N1 Cr1 110.1(4) . . ?
C8 N2 C3 108.9(5) . . ?
C8 N2 C2 108.8(5) . . ?
C3 N2 C2 111.9(5) . . ?
C8 N2 Cr1 114.0(4) . . ?
C3 N2 Cr1 103.2(4) . . ?
C2 N2 Cr1 109.9(4) . . ?
C9 N3 C5 108.7(5) . . ?
C9 N3 C4 109.9(5) . . ?
C5 N3 C4 111.5(5) . . ?
C9 N3 Cr1 112.4(4) . . ?
C5 N3 Cr1 104.5(4) . . ?
C4 N3 Cr1 109.8(4) . . ?
C14 N4 C10 117.3(6) . . ?
C14 N4 Cu1 126.8(5) . . ?
C10 N4 Cu1 115.5(4) . . ?
C15 N5 O1 117.9(6) . . ?
C15 N5 Cu1 114.0(5) . . ?
O1 N5 Cu1 128.1(4) . . ?
C20 N6 C16 118.5(6) . . ?
C20 N6 Cu1 129.5(4) . . ?
C16 N6 Cu1 111.9(4) . . ?
C21 N7 O2 117.4(5) . . ?
C21 N7 Cu1 116.9(4) . . ?
O2 N7 Cu1 125.8(4) . . ?
C26 N8 C22 117.7(6) . . ?
C27 N9 O3 116.6(6) . . ?
C27 N9 Cu1 122.7(5) . . ?
O3 N9 Cu1 120.6(4) . . ?
N1 C1 C2 110.5(5) . . ?
N2 C2 C1 110.2(5) . . ?
N2 C3 C4 110.2(5) . . ?
N3 C4 C3 109.7(5) . . ?
N3 C5 C6 109.7(5) . . ?
C5 C6 N1 109.5(5) . . ?
N4 C10 C11 122.5(6) . . ?
N4 C10 C15 116.6(6) . . ?
C11 C10 C15 120.8(6) . . ?
C12 C11 C10 118.1(7) . . ?
C13 C12 C11 120.0(6) . . ?
C12 C13 C14 119.5(6) . . ?
N4 C14 C13 122.6(6) . . ?
N5 C15 C10 116.1(6) . . ?
N6 C16 C17 121.1(6) . . ?
N6 C16 C21 114.6(6) . . ?
C17 C16 C21 124.3(6) . . ?
C16 C17 C18 120.0(6) . . ?
C19 C18 C17 118.0(6) . . ?
C18 C19 C20 119.7(6) . . ?
N6 C20 C19 122.8(6) . . ?
N7 C21 C16 116.2(6) . . ?
N8 C22 C23 121.9(6) . . ?
N8 C22 C27 117.3(6) . . ?
C23 C22 C27 120.8(6) . . ?
C22 C23 C24 118.8(7) . . ?
C25 C24 C23 119.1(6) . . ?
C24 C25 C26 118.4(7) . . ?
N8 C26 C25 124.1(7) . . ?
N9 C27 C22 119.8(6) . . ?
O10 Cl1 O12 109.6(4) . . ?
O10 Cl1 O13 110.5(3) . . ?
O12 Cl1 O13 109.6(3) . . ?
O10 Cl1 O11 109.2(4) . . ?
O12 Cl1 O11 108.4(4) . . ?
O13 Cl1 O11 109.5(3) . . ?
O23 Cl2 O20 111.0(3) . . ?
O23 Cl2 O21 110.5(3) . . ?
O20 Cl2 O21 109.9(3) . . ?
O23 Cl2 O22 108.3(3) . . ?
O20 Cl2 O22 109.2(3) . . ?
O21 Cl2 O22 107.8(3) . . ?

loop_
_geom_bond_atom_site_label_1
_geom_bond_atom_site_label_2
_geom_bond_distance
_geom_bond_site_symmetry_2
_geom_bond_publ_flag
Cu1 N7 1.983(5) . ?
Cu1 N6 2.054(5) . ?
Cu1 N4 2.061(5) . ?
Cu1 N9 2.104(6) . ?
Cu1 N5 2.205(6) . ?
Cr1 O3 1.955(4) . ?
Cr1 O2 1.958(4) . ?
Cr1 O1 1.960(4) . ?
Cr1 N3 2.105(5) . ?
Cr1 N1 2.112(5) . ?
Cr1 N2 2.113(5) . ?
O1 N5 1.352(7) . ?
O2 N7 1.342(6) . ?
O3 N9 1.352(7) . ?
N1 C7 1.484(8) . ?
N1 C1 1.492(8) . ?
N1 C6 1.517(8) . ?
N2 C8 1.487(8) . ?
N2 C3 1.493(8) . ?
N2 C2 1.505(8) . ?
N3 C9 1.492(8) . ?
N3 C5 1.493(8) . ?
N3 C4 1.505(8) . ?
N4 C14 1.353(8) . ?
N4 C10 1.364(8) . ?
N5 C15 1.288(8) . ?
N6 C20 1.320(8) . ?
N6 C16 1.372(8) . ?
N7 C21 1.287(8) . ?
N8 C26 1.322(9) . ?
N8 C22 1.360(8) . ?
N9 C27 1.285(8) . ?
C1 C2 1.523(9) . ?
C3 C4 1.516(9) . ?
C5 C6 1.517(9) . ?
C10 C11 1.396(9) . ?
C10 C15 1.469(9) . ?
C11 C12 1.376(10) . ?
C12 C13 1.370(10) . ?
C13 C14 1.375(9) . ?
C16 C17 1.381(9) . ?
C16 C21 1.452(9) . ?
C17 C18 1.383(9) . ?
C18 C19 1.380(9) . ?
C19 C20 1.380(9) . ?
C22 C23 1.390(9) . ?
C22 C27 1.455(9) . ?
C23 C24 1.393(10) . ?
C24 C25 1.375(10) . ?
C25 C26 1.386(10) . ?
Cl1 O10 1.421(5) . ?
Cl1 O12 1.438(5) . ?
Cl1 O13 1.440(5) . ?
Cl1 O11 1.440(5) . ?
Cl2 O23 1.433(5) . ?
Cl2 O20 1.436(5) . ?
Cl2 O21 1.439(5) . ?
Cl2 O22 1.447(5) . ?
